data_1519450
loop_
_publ_author_name
'Ganesan, Paramaguru'
'Fu, Kunwu'
'Gao, Peng'
'Raabe, Ines'
'Schenk, Kurt'
'Scopelliti, Rosario'
'Luo, Jingshan'
'Wong, Lydia H.'
'Gr\"atzel, Michael'
'Nazeeruddin, Mohammad Khaja'

_publ_section_title
;
 A simple spiro-type hole transporting material for efficient perovskite
 solar cells
;
_journal_issue 7
_journal_name_full 'Energy Environ. Sci.'
_journal_page_first 1986
_journal_paper_doi 10.1039/C4EE03773A
_journal_volume 8
_journal_year 2015
_chemical_formula_sum 'C93 H80 N4 O24 S2'
_chemical_formula_weight 1701.73
_chemical_name_common Spiro-OMeTABPDOT
_chemical_name_systematic
'4,4',4'',4'''-(2H,2'H,4H,4'H-3,3'-spiro-bi[thieno[3,4-b][1,4]dioxepine]-6, 6',8,8'-tetrayl)tetrakis(N,N-bis(4-methoxyphenyl)aniline)'
_chemical_properties_physical Photo-sensitive
_space_group_IT_number 9
_symmetry_cell_setting monoclinic
_symmetry_space_group_name_Hall 'C -2yc'
_symmetry_space_group_name_H-M 'C 1 c 1'
_atom_sites_solution_hydrogens geom
_atom_sites_solution_primary direct
_atom_sites_solution_secondary difmap
_audit_block_doi 10.5517/cc13d0n5
_audit_creation_method SHELXL-97
_audit_update_record
;
2014-09-15 deposited with the CCDC.
2015-05-06 downloaded from the CCDC.
;
_cell_angle_alpha 90.00
_cell_angle_beta 109.94(3)
_cell_angle_gamma 90.00
_cell_formula_units_Z 4
_cell_length_a 43.879(9)
_cell_length_b 9.5887(19)
_cell_length_c 25.050(5)
_cell_measurement_temperature 170(2)
_cell_volume 9908(4)
_computing_structure_refinement 'SHELXL-97 (Sheldrick, 1997)'
_computing_structure_solution 'SHELXS-97 (Sheldrick, 1990)'
_diffrn_ambient_temperature 170(2)
_diffrn_measured_fraction_theta_full 0.999
_diffrn_measured_fraction_theta_max 0.999
_diffrn_radiation_monochromator graphite
_diffrn_radiation_source 'fine-focus sealed tube'
_diffrn_radiation_type CuK\a
_diffrn_radiation_wavelength 1.54178
_diffrn_reflns_av_R_equivalents 0.1446
_diffrn_reflns_av_sigmaI/netI 0.1086
_diffrn_reflns_limit_h_max 36
_diffrn_reflns_limit_h_min -35
_diffrn_reflns_limit_k_max 7
_diffrn_reflns_limit_k_min -7
_diffrn_reflns_limit_l_max 20
_diffrn_reflns_limit_l_min -20
_diffrn_reflns_number 13303
_diffrn_reflns_theta_full 40.00
_diffrn_reflns_theta_max 40.00
_diffrn_reflns_theta_min 2.14
_diffrn_standards_decay_% 0
_diffrn_standards_interval_count 0
_diffrn_standards_interval_time 0
_diffrn_standards_number 0
_exptl_absorpt_coefficient_mu 1.063
_exptl_crystal_colour yellow
_exptl_crystal_density_diffrn 1.141
_exptl_crystal_density_method 'not measured'
_exptl_crystal_description needle
_exptl_crystal_F_000 3560
_exptl_crystal_preparation Luminescent
_exptl_crystal_recrystallization_method 'Re-crystallisation from solvent: THF'
_refine_diff_density_max 1.247
_refine_diff_density_min -0.395
_refine_diff_density_rms 0.139
_refine_ls_abs_structure_details 'Flack H D (1983), Acta Cryst. A39, 876-881'
_refine_ls_abs_structure_Flack 0.47(11)
_refine_ls_extinction_coef 0.00044(8)
_refine_ls_extinction_expression Fc^*^=kFc[1+0.001xFc^2^\l^3^/sin(2\q)]^-1/4^
_refine_ls_extinction_method SHELXL
_refine_ls_goodness_of_fit_ref 1.288
_refine_ls_hydrogen_treatment mixed
_refine_ls_matrix_type full
_refine_ls_number_parameters 574
_refine_ls_number_reflns 5160
_refine_ls_number_restraints 8
_refine_ls_restrained_S_all 1.287
_refine_ls_R_factor_all 0.1885
_refine_ls_R_factor_gt 0.1553
_refine_ls_shift/su_max 0.400
_refine_ls_shift/su_mean 0.076
_refine_ls_structure_factor_coef Fsqd
_refine_ls_weighting_details 'calc w=1/[\s^2^(Fo^2^)+(0.2000P)^2^+0.0000P] where P=(Fo^2^+2Fc^2^)/3'
_refine_ls_weighting_scheme calc
_refine_ls_wR_factor_gt 0.3446
_refine_ls_wR_factor_ref 0.3809
_reflns_number_gt 3108
_reflns_number_total 5160
_reflns_threshold_expression >2sigma(I)
_cod_data_source_file c4ee03773a2.cif
_cod_data_source_block prvui
_cod_depositor_comments 'Adding full bibliography for 1519450--1519451.cif.'
_cod_original_cell_volume 9908(3)
_cod_original_sg_symbol_H-M Cc
_cod_database_code 1519450

loop_
_symmetry_equiv_pos_as_xyz
'x, y, z'
'x, -y, z+1/2'
'x+1/2, y+1/2, z'
'x+1/2, -y+1/2, z+1/2'

loop_
_atom_site_label
_atom_site_type_symbol
_atom_site_fract_x
_atom_site_fract_y
_atom_site_fract_z
_atom_site_U_iso_or_equiv
_atom_site_adp_type
_atom_site_occupancy
_atom_site_symmetry_multiplicity
_atom_site_calc_flag
_atom_site_refinement_flags
S1 S 0.28827(18) 0.7491(7) 0.3693(3) 0.110(2) Uani 1 1 d .
O1 O 0.3750(4) 0.6996(16) 0.3668(7) 0.108(5) Uani 1 1 d .
N1 N 0.2802(6) 0.930(3) 0.6249(11) 0.135(8) Uani 1 1 d .
S2 S 0.55575(19) 0.7481(7) 0.5297(3) 0.116(2) Uani 1 1 d .
O2 O 0.4706(6) 0.695(2) 0.4271(9) 0.143(7) Uani 1 1 d .
N2 N 0.2805(4) 0.572(2) 0.1068(9) 0.105(6) Uani 1 1 d .
C3 C 0.4975(8) 0.715(3) 0.4719(13) 0.111(8) Uiso 1 1 d .
O3 O 0.3758(4) 0.8026(16) 0.4781(6) 0.099(5) Uani 1 1 d .
N3 N 0.5648(7) 0.949(2) 0.7962(10) 0.138(9) Uani 1 1 d .
O4 O 0.4685(4) 0.8071(19) 0.5332(8) 0.126(6) Uani 1 1 d .
N4 N 0.5651(5) 0.5450(17) 0.2762(7) 0.092(6) Uani 1 1 d .
C7 C 0.5374(7) 0.652(3) 0.4180(13) 0.122(9) Uiso 1 1 d .
C8 C 0.5262(6) 0.794(2) 0.5578(10) 0.094(7) Uiso 1 1 d .
C9 C 0.5141(7) 0.882(2) 0.6428(11) 0.110(7) Uiso 1 1 d .
H9A H 0.4924 0.8831 0.6199 0.133 Uiso 1 1 calc R
C10 C 0.3191(7) 0.788(2) 0.4362(10) 0.095(7) Uiso 1 1 d .
C13 C 0.5219(7) 0.914(2) 0.7005(11) 0.112(8) Uiso 1 1 d .
H13A H 0.5057 0.9361 0.7152 0.135 Uiso 1 1 calc R
C14 C 0.3698(7) 0.654(3) 0.8545(12) 0.146(10) Uiso 1 1 d .
H14A H 0.3864 0.6390 0.8907 0.219 Uiso 1 1 calc R
H14B H 0.3767 0.6164 0.8250 0.219 Uiso 1 1 calc R
H14C H 0.3501 0.6097 0.8538 0.219 Uiso 1 1 calc R
C15 C 0.5368(6) 0.847(2) 0.6177(11) 0.098(7) Uiso 1 1 d .
C16 C 0.2650(6) 0.639(2) 0.1846(10) 0.095(7) Uiso 1 1 d .
H16A H 0.2434 0.6449 0.1612 0.114 Uiso 1 1 calc R
C17 C 0.6472(10) 1.175(4) 0.8858(17) 0.159(11) Uiso 1 1 d .
O17 O 0.1642(6) 1.214(2) 0.6127(10) 0.154(7) Uiso 1 1 d .
O18 O 0.6736(4) 1.2438(17) 0.9273(7) 0.116(5) Uani 1 1 d .
C18 C 0.6857(10) 1.353(3) 0.9019(16) 0.172(12) Uiso 1 1 d .
H18A H 0.7035 1.3980 0.9302 0.258 Uiso 1 1 calc R
H18B H 0.6688 1.4198 0.8853 0.258 Uiso 1 1 calc R
H18C H 0.6929 1.3151 0.8728 0.258 Uiso 1 1 calc R
O19 O 0.1695(7) 0.273(2) -0.0234(11) 0.198(11) Uani 1 1 d .
C19 C 0.6053(7) 1.118(2) 0.8002(11) 0.111(8) Uiso 1 1 d .
H19A H 0.5949 1.1331 0.7616 0.133 Uiso 1 1 calc R
O20 O 0.6812(6) 0.295(3) 0.2952(9) 0.158(8) Uani 1 1 d .
C20 C 0.6928(9) 0.186(3) 0.3324(15) 0.156(11) Uiso 1 1 d .
H20A H 0.7131 0.1543 0.3299 0.234 Uiso 1 1 calc R
H20B H 0.6775 0.1105 0.3226 0.234 Uiso 1 1 calc R
H20C H 0.6960 0.2162 0.3704 0.234 Uiso 1 1 calc R
O22 O 0.4777(9) 0.645(3) 0.0654(10) 0.259(19) Uani 1 1 d .
C23 C 0.2366(7) 0.406(2) 0.1033(12) 0.112(8) Uiso 1 1 d .
H23A H 0.2452 0.3904 0.1422 0.135 Uiso 1 1 calc R
C24 C 0.5408(7) 0.576(3) 0.2221(13) 0.121(9) Uiso 1 1 d .
C25 C 0.3059(6) 0.680(2) 0.2766(10) 0.097(7) Uiso 1 1 d .
C26 C 0.4970(7) 0.774(2) 0.5192(11) 0.091(7) Uiso 1 1 d .
C27 C 0.3308(7) 0.847(2) 0.5371(12) 0.121(8) Uiso 1 1 d .
H27A H 0.3527 0.8358 0.5419 0.145 Uiso 1 1 calc R
C29 C 0.2737(6) 0.667(2) 0.2415(10) 0.093(7) Uiso 1 1 d .
H29A H 0.2575 0.6780 0.2573 0.111 Uiso 1 1 calc R
O29 O 0.3661(6) 0.685(3) -0.0089(9) 0.197(11) Uani 1 1 d .
C30 C 0.3469(9) 0.720(2) 0.3726(12) 0.111(8) Uiso 1 1 d .
C31 C 0.6361(6) 0.310(2) 0.3314(11) 0.104(7) Uiso 1 1 d .
H31A H 0.6456 0.2520 0.3624 0.125 Uiso 1 1 calc R
C32 C 0.2877(6) 0.602(2) 0.1632(12) 0.093(7) Uiso 1 1 d .
C33 C 0.5686(8) 0.850(3) 0.6531(13) 0.129(9) Uiso 1 1 d .
H33A H 0.5844 0.8269 0.6376 0.155 Uiso 1 1 calc R
C34 C 0.5588(8) 0.578(3) 0.3271(14) 0.128(9) Uiso 1 1 d .
C35 C 0.6501(10) 0.335(3) 0.2903(16) 0.154(12) Uiso 1 1 d .
C37 C 0.4226(8) 0.756(2) 0.4538(13) 0.099(5) Uiso 1 1 d .
O37 O 0.3642(7) 0.803(2) 0.8453(8) 0.170(9) Uani 1 1 d .
C38 C 0.5240(7) 0.573(2) 0.3220(12) 0.122(8) Uiso 1 1 d .
H38A H 0.5087 0.5395 0.2888 0.146 Uiso 1 1 calc R
C39 C 0.2745(7) 0.834(2) 0.4762(12) 0.117(8) Uiso 1 1 d .
H39A H 0.2594 0.8170 0.4404 0.140 Uiso 1 1 calc R
C40 C 0.2634(7) 0.869(2) 0.5235(12) 0.117(8) Uiso 1 1 d .
H40A H 0.2418 0.8710 0.5208 0.141 Uiso 1 1 calc R
C41 C 0.6332(7) 1.198(2) 0.8290(11) 0.110(7) Uiso 1 1 d .
H41A H 0.6415 1.2632 0.8101 0.132 Uiso 1 1 calc R
C42 C 0.6035(7) 0.994(3) 0.8800(12) 0.132(9) Uiso 1 1 d .
H42A H 0.5928 0.9297 0.8951 0.159 Uiso 1 1 calc R
C43 C 0.5145(6) 0.617(2) 0.3646(10) 0.103(7) Uiso 1 1 d .
H43A H 0.4925 0.6244 0.3589 0.124 Uiso 1 1 calc R
C44 C 0.2512(7) 0.504(2) 0.0753(11) 0.104(7) Uiso 1 1 d .
C45 C 0.6082(7) 0.375(2) 0.3227(11) 0.114(8) Uiso 1 1 d .
H45A H 0.5965 0.3493 0.3458 0.137 Uiso 1 1 calc R
C46 C 0.5942(9) 0.483(3) 0.2810(14) 0.131(10) Uiso 1 1 d .
C48 C 0.3228(6) 0.8867(19) 0.5835(10) 0.089(6) Uiso 1 1 d .
H48A H 0.3388 0.9024 0.6186 0.107 Uiso 1 1 calc R
C50 C 0.5288(8) 0.709(3) 0.2033(14) 0.145(11) Uiso 1 1 d .
H50A H 0.5360 0.7815 0.2293 0.174 Uiso 1 1 calc R
C51 C 0.5073(10) 0.744(4) 0.1502(16) 0.166(13) Uiso 1 1 d .
H51A H 0.5022 0.8348 0.1367 0.199 Uiso 1 1 calc R
C52 C 0.5783(8) 0.615(2) 0.3770(12) 0.120(9) Uiso 1 1 d .
H52A H 0.6003 0.6194 0.3819 0.144 Uiso 1 1 calc R
C53 C 0.4933(10) 0.611(4) 0.1170(17) 0.169(12) Uiso 1 1 d .
C55 C 0.5702(7) 0.647(2) 0.4212(12) 0.108(8) Uiso 1 1 d .
H55A H 0.5864 0.6666 0.4556 0.129 Uiso 1 1 calc R
C56 C 0.2496(7) 1.009(2) 0.6154(12) 0.114(8) Uiso 1 1 d .
C57 C 0.6392(8) 0.437(3) 0.2472(12) 0.123(9) Uiso 1 1 d .
H57A H 0.6503 0.4591 0.2227 0.147 Uiso 1 1 calc R
C58 C 0.6329(8) 1.070(3) 0.9132(14) 0.139(10) Uiso 1 1 d .
H58A H 0.6424 1.0528 0.9518 0.167 Uiso 1 1 calc R
C59 C 0.3328(7) 0.738(3) 0.7428(12) 0.119(9) Uiso 1 1 d .
H59A H 0.3417 0.6493 0.7498 0.142 Uiso 1 1 calc R
C60 C 0.3087(6) 0.825(2) 0.4845(10) 0.092(7) Uiso 1 1 d .
C61 C 0.4434(7) 0.628(2) 0.4416(11) 0.124(7) Uiso 1 1 d .
H61A H 0.4519 0.5689 0.4749 0.149 Uiso 1 1 calc R
H61B H 0.4301 0.5711 0.4102 0.149 Uiso 1 1 calc R
C63 C 0.3111(7) 0.992(3) 0.7237(13) 0.132(9) Uiso 1 1 d .
H63A H 0.3059 1.0854 0.7163 0.158 Uiso 1 1 calc R
C64 C 0.3099(7) 0.506(3) 0.0443(10) 0.113(8) Uiso 1 1 d .
H64A H 0.3016 0.4162 0.0406 0.136 Uiso 1 1 calc R
C67 C 0.2066(8) 1.165(3) 0.5703(13) 0.128(9) Uiso 1 1 d .
H67A H 0.1969 1.2268 0.5407 0.154 Uiso 1 1 calc R
C69 C 0.2061(8) 1.050(3) 0.6512(13) 0.133(9) Uiso 1 1 d .
H69A H 0.1966 1.0400 0.6790 0.159 Uiso 1 1 calc R
C71 C 0.2334(6) 0.520(2) 0.0162(11) 0.109(7) Uiso 1 1 d .
H71A H 0.2389 0.5934 -0.0032 0.131 Uiso 1 1 calc R
C72 C 0.3125(6) 0.766(2) 0.6898(11) 0.104(7) Uiso 1 1 d .
H72A H 0.3070 0.6998 0.6610 0.125 Uiso 1 1 calc R
C74 C 0.2355(6) 1.102(2) 0.5729(11) 0.108(8) Uiso 1 1 d .
H74A H 0.2452 1.1221 0.5461 0.129 Uiso 1 1 calc R
C75 C 0.2332(7) 0.972(3) 0.6574(12) 0.121(8) Uiso 1 1 d .
H75A H 0.2407 0.9030 0.6849 0.145 Uiso 1 1 calc R
C76 C 0.2102(7) 0.439(3) -0.0116(13) 0.121(9) Uiso 1 1 d .
H76A H 0.2022 0.4493 -0.0508 0.145 Uiso 1 1 calc R
C77 C 0.5942(7) 1.029(3) 0.8234(11) 0.110(8) Uiso 1 1 d .
C81 C 0.3191(7) 0.613(2) 0.1959(11) 0.105(7) Uiso 1 1 d .
H81A H 0.3347 0.5971 0.1790 0.126 Uiso 1 1 calc R
C84 C 0.5553(9) 0.913(3) 0.7366(15) 0.133(10) Uiso 1 1 d .
C85 C 0.3297(7) 0.647(2) 0.2527(11) 0.115(8) Uiso 1 1 d .
H85A H 0.3517 0.6482 0.2743 0.137 Uiso 1 1 calc R
C87 C 0.3473(7) 0.768(2) 0.4352(10) 0.089(7) Uiso 1 1 d .
C88 C 0.3162(7) 0.712(2) 0.3377(12) 0.108(8) Uiso 1 1 d .
C89 C 0.3364(6) 0.759(3) 0.0478(10) 0.115(8) Uiso 1 1 d .
H89A H 0.3465 0.8452 0.0521 0.137 Uiso 1 1 calc R
C90 C 0.3009(8) 0.895(3) 0.6819(13) 0.119(8) Uiso 1 1 d .
C92 C 0.5099(7) 0.499(3) 0.1324(11) 0.120(8) Uiso 1 1 d .
H92A H 0.5062 0.4280 0.1054 0.144 Uiso 1 1 calc R
C93 C 0.2912(7) 0.902(2) 0.5768(11) 0.105(7) Uiso 1 1 d .
C95 C 0.6095(7) 0.503(2) 0.2446(11) 0.111(8) Uiso 1 1 d .
H95A H 0.6003 0.5658 0.2150 0.134 Uiso 1 1 calc R
C97 C 0.5283(7) 0.697(2) 0.4667(11) 0.102(7) Uiso 1 1 d .
C98 C 0.1965(7) 0.341(2) 0.0101(11) 0.099(7) Uiso 1 1 d .
C101 C 0.5788(8) 0.884(3) 0.7099(13) 0.129(9) Uiso 1 1 d .
H10B H 0.6008 0.8893 0.7308 0.154 Uiso 1 1 calc R
C105 C 0.3426(8) 0.672(3) 0.0166(14) 0.143(10) Uiso 1 1 d .
C106 C 0.2097(7) 0.339(3) 0.0699(12) 0.124(9) Uiso 1 1 d .
H10C H 0.1987 0.2862 0.0885 0.149 Uiso 1 1 calc R
C109 C 0.5315(7) 0.474(3) 0.1821(11) 0.115(8) Uiso 1 1 d .
H10D H 0.5407 0.3852 0.1903 0.138 Uiso 1 1 calc R
C115 C 0.3294(6) 0.948(3) 0.7775(11) 0.113(7) Uiso 1 1 d .
H11A H 0.3329 1.0091 0.8078 0.135 Uiso 1 1 calc R
C116 C 0.3413(6) 0.830(2) 0.7868(11) 0.109(7) Uiso 1 1 d .
C124 C 0.4034(7) 0.697(2) 0.4823(11) 0.123(8) Uiso 1 1 d .
H12A H 0.4163 0.6797 0.5217 0.147 Uiso 1 1 calc R
H12B H 0.3944 0.6089 0.4648 0.147 Uiso 1 1 calc R
C130 C 0.3004(8) 0.599(3) 0.0773(12) 0.123(9) Uiso 1 1 d .
C132 C 0.3138(8) 0.731(3) 0.0782(12) 0.137(10) Uiso 1 1 d .
H13B H 0.3083 0.8021 0.0983 0.164 Uiso 1 1 calc R
C156 C 0.4435(6) 0.869(2) 0.4826(10) 0.109(7) Uiso 1 1 d .
H15A H 0.4312 0.9396 0.4940 0.130 Uiso 1 1 calc R
H15B H 0.4537 0.9112 0.4578 0.130 Uiso 1 1 calc R
C175 C 0.4027(6) 0.808(2) 0.3939(10) 0.115(7) Uiso 1 1 d .
H17A H 0.4165 0.8159 0.3709 0.138 Uiso 1 1 calc R
H17B H 0.3935 0.8989 0.3960 0.138 Uiso 1 1 calc R
C299 C 0.3713(10) 0.857(4) -0.0182(16) 0.184(12) Uiso 1 1 d .
H29C H 0.3866 0.8688 -0.0378 0.276 Uiso 1 1 calc R
H29D H 0.3795 0.9024 0.0181 0.276 Uiso 1 1 calc R
H29E H 0.3510 0.8982 -0.0402 0.276 Uiso 1 1 calc R
C310 C 0.5397(6) 0.916(3) 0.8196(9) 0.116(8) Uiso 1 1 d D
C311 C 0.5292(6) 0.789(3) 0.8205(9) 0.118(8) Uiso 1 1 d D
H31P H 0.5378 0.7200 0.8036 0.142 Uiso 1 1 calc R
C312 C 0.5083(9) 0.750(4) 0.8423(12) 0.193(16) Uiso 1 1 d D
H31Q H 0.5018 0.6579 0.8430 0.231 Uiso 1 1 calc R
C313 C 0.4947(8) 0.875(3) 0.8680(12) 0.156(11) Uiso 1 1 d D
C314 C 0.5061(10) 1.001(4) 0.8692(15) 0.203(16) Uiso 1 1 d D
H31R H 0.4990 1.0726 0.8871 0.243 Uiso 1 1 calc R
C315 C 0.5290(7) 1.028(3) 0.8433(11) 0.129(9) Uiso 1 1 d D
H31S H 0.5368 1.1180 0.8419 0.155 Uiso 1 1 calc R
C316 C 0.4602(10) 0.716(4) 0.8994(18) 0.229(18) Uiso 1 1 d D
H31B H 0.4463 0.7086 0.9218 0.344 Uiso 1 1 calc R
H31C H 0.4796 0.6630 0.9168 0.344 Uiso 1 1 calc R
H31D H 0.4491 0.6807 0.8619 0.344 Uiso 1 1 calc R
O16 O 0.4688(11) 0.865(4) 0.896(2) 0.298(17) Uiso 1 1 d D
C788 C 0.3302(7) 0.538(2) 0.0172(11) 0.116(7) Uiso 1 1 d .
H78A H 0.3365 0.4677 -0.0024 0.140 Uiso 1 1 calc R
C917 C 0.1499(10) 1.302(4) 0.5627(16) 0.174(13) Uiso 1 1 d .
H91A H 0.1318 1.3518 0.5664 0.261 Uiso 1 1 calc R
H91B H 0.1428 1.2442 0.5294 0.261 Uiso 1 1 calc R
H91C H 0.1659 1.3668 0.5595 0.261 Uiso 1 1 calc R
C919 C 0.1920(7) 1.141(2) 0.6089(11) 0.109(7) Uiso 1 1 d .
C922 C 0.4627(15) 0.767(5) 0.053(3) 0.28(3) Uiso 1 1 d .
H92B H 0.4453 0.7600 0.0171 0.420 Uiso 1 1 calc R
H92C H 0.4778 0.8368 0.0505 0.420 Uiso 1 1 calc R
H92D H 0.4540 0.7917 0.0820 0.420 Uiso 1 1 calc R
C969 C 0.1568(8) 0.167(3) 0.0041(14) 0.150(11) Uiso 1 1 d .
H96A H 0.1392 0.1194 -0.0237 0.226 Uiso 1 1 calc R
H96B H 0.1491 0.2094 0.0319 0.226 Uiso 1 1 calc R
H96C H 0.1736 0.1013 0.0225 0.226 Uiso 1 1 calc R
O101 O 0.0719(17) 0.149(7) 0.042(3) 0.45(3) Uiso 1 1 d .
O102 O 0.1543(14) 0.501(6) 0.195(3) 0.41(3) Uiso 1 1 d .
O103 O 0.4266(10) 0.836(4) 0.2645(18) 0.285(16) Uiso 1 1 d .
O104 O 0.2734(18) 0.786(7) -0.102(3) 0.44(3) Uiso 1 1 d .
O105 O 0.411(3) 0.592(10) 0.640(4) 0.53(6) Uiso 1 1 d .
O106 O 0.3940(11) 1.088(4) 0.7105(18) 0.283(15) Uiso 1 1 d .
O107 O 0.3872(17) 0.376(6) 0.161(3) 0.38(3) Uiso 1 1 d .
O108 O 0.4068(12) 0.582(4) 0.720(2) 0.297(17) Uiso 1 1 d .
O109 O 0.4080(12) 0.940(4) 0.163(2) 0.308(17) Uiso 1 1 d .
O110 O 0.434(3) 0.315(10) 0.182(5) 0.56(6) Uiso 1 1 d .
O111 O 0.2620(14) 0.629(6) 0.871(3) 0.37(2) Uiso 1 1 d .
O112 O 0.2605(17) 0.720(7) 0.809(3) 0.43(3) Uiso 1 1 d .

loop_
_atom_site_aniso_label
_atom_site_aniso_U_11
_atom_site_aniso_U_22
_atom_site_aniso_U_33
_atom_site_aniso_U_23
_atom_site_aniso_U_13
_atom_site_aniso_U_12
S1 0.118(6) 0.118(4) 0.097(4) -0.008(3) 0.041(4) 0.000(4)
O1 0.087(14) 0.122(11) 0.110(13) -0.022(9) 0.027(11) -0.006(9)
N1 0.107(19) 0.171(19) 0.14(2) 0.013(15) 0.052(17) 0.015(15)
S2 0.106(6) 0.142(5) 0.102(5) 0.000(4) 0.038(5) 0.007(4)
O2 0.135(19) 0.171(15) 0.136(16) -0.047(13) 0.061(16) -0.038(13)
N2 0.053(13) 0.163(16) 0.093(15) -0.009(12) 0.017(12) -0.024(11)
O3 0.056(11) 0.154(12) 0.074(9) -0.008(9) 0.005(9) 0.017(9)
N3 0.19(3) 0.142(15) 0.123(18) -0.015(14) 0.101(19) -0.034(17)
O4 0.095(14) 0.163(14) 0.122(14) -0.021(12) 0.039(12) 0.002(11)
N4 0.109(17) 0.112(12) 0.051(11) 0.001(9) 0.024(11) 0.001(12)
O18 0.080(12) 0.140(12) 0.109(12) 0.000(9) 0.008(10) -0.021(9)
O19 0.19(2) 0.147(15) 0.18(2) -0.005(15) -0.040(19) -0.026(16)
O20 0.126(16) 0.218(19) 0.133(15) 0.012(13) 0.046(13) 0.052(14)
O22 0.35(4) 0.29(3) 0.112(17) 0.032(17) 0.05(2) 0.22(3)
O29 0.20(2) 0.30(3) 0.145(16) -0.120(17) 0.131(17) -0.125(19)
O37 0.23(2) 0.161(15) 0.107(14) 0.010(11) 0.044(15) 0.073(15)

loop_
_atom_type_symbol
_atom_type_description
_atom_type_scat_dispersion_real
_atom_type_scat_dispersion_imag
_atom_type_scat_source
C C 0.0181 0.0091 'International Tables Vol C Tables 4.2.6.8 and 6.1.1.4'
H H 0.0000 0.0000 'International Tables Vol C Tables 4.2.6.8 and 6.1.1.4'
N N 0.0311 0.0180 'International Tables Vol C Tables 4.2.6.8 and 6.1.1.4'
O O 0.0492 0.0322 'International Tables Vol C Tables 4.2.6.8 and 6.1.1.4'
S S 0.3331 0.5567 'International Tables Vol C Tables 4.2.6.8 and 6.1.1.4'

loop_
_citation_id
_citation_doi
_citation_year
1 10.1039/C4EE03773A 2015

loop_
_geom_angle_atom_site_label_1
_geom_angle_atom_site_label_2
_geom_angle_atom_site_label_3
_geom_angle
_geom_angle_site_symmetry_1
_geom_angle_site_symmetry_3
C88 S1 C10 92.6(14) . .
C30 O1 C175 118.4(18) . .
C90 N1 C93 120(2) . .
C90 N1 C56 120(2) . .
C93 N1 C56 120(2) . .
C97 S2 C8 93.3(13) . .
C3 O2 C61 114(2) . .
C130 N2 C32 124(2) . .
C130 N2 C44 115(2) . .
C32 N2 C44 121(2) . .
C26 C3 O2 122(3) . .
C26 C3 C97 116(3) . .
O2 C3 C97 120(3) . .
C87 O3 C124 111.7(16) . .
C84 N3 C77 120(2) . .
C84 N3 C310 112(3) . .
C77 N3 C310 127(2) . .
C26 O4 C156 109.1(17) . .
C46 N4 C34 118(2) . .
C46 N4 C24 122(2) . .
C34 N4 C24 119(2) . .
C43 C7 C55 115(3) . .
C43 C7 C97 123(3) . .
C55 C7 C97 121(3) . .
C26 C8 C15 132(2) . .
C26 C8 S2 109.8(19) . .
C15 C8 S2 118.3(19) . .
C15 C9 C13 124(3) . .
C87 C10 C60 129(2) . .
C87 C10 S1 112(2) . .
C60 C10 S1 117.9(19) . .
C9 C13 C84 119(3) . .
C9 C15 C33 116(2) . .
C9 C15 C8 121(2) . .
C33 C15 C8 123(2) . .
C32 C16 C29 119(3) . .
C41 C17 O18 131(3) . .
C41 C17 C58 119(4) . .
O18 C17 C58 110(3) . .
C919 O17 C917 111(2) . .
C17 O18 C18 110(2) . .
C98 O19 C969 116(2) . .
C77 C19 C41 124(3) . .
C20 O20 C35 113(3) . .
C53 O22 C922 121(4) . .
C106 C23 C44 116(3) . .
C109 C24 C50 115(3) . .
C109 C24 N4 119(2) . .
C50 C24 N4 125(3) . .
C29 C25 C85 117(2) . .
C29 C25 C88 124(2) . .
C85 C25 C88 119(2) . .
C3 C26 C8 114(3) . .
C3 C26 O4 126(3) . .
C8 C26 O4 119(2) . .
C60 C27 C48 124(3) . .
C16 C29 C25 123(2) . .
C105 O29 C299 108(2) . .
O1 C30 C88 134(3) . .
O1 C30 C87 117(3) . .
C88 C30 C87 109(3) . .
C45 C31 C35 115(3) . .
C81 C32 C16 119(3) . .
C81 C32 N2 118(2) . .
C16 C32 N2 122(2) . .
C101 C33 C15 125(3) . .
C52 C34 N4 131(3) . .
C52 C34 C38 114(3) . .
N4 C34 C38 115(3) . .
C57 C35 O20 109(3) . .
C57 C35 C31 124(3) . .
O20 C35 C31 124(3) . .
C124 C37 C156 116(2) . .
C124 C37 C175 113(3) . .
C156 C37 C175 107(2) . .
C124 C37 C61 105(2) . .
C156 C37 C61 111(2) . .
C175 C37 C61 103(2) . .
C14 O37 C116 110(2) . .
C43 C38 C34 121(3) . .
C60 C39 C40 121(3) . .
C39 C40 C93 112(3) . .
C17 C41 C19 116(3) . .
C77 C42 C58 111(3) . .
C38 C43 C7 121(3) . .
N2 C44 C71 127(2) . .
N2 C44 C23 120(2) . .
C71 C44 C23 113(2) . .
C31 C45 C46 127(3) . .
C95 C46 N4 123(3) . .
C95 C46 C45 114(3) . .
N4 C46 C45 122(3) . .
C93 C48 C27 118(3) . .
C51 C50 C24 127(3) . .
C50 C51 C53 109(3) . .
C34 C52 C55 127(3) . .
C92 C53 O22 125(3) . .
C92 C53 C51 117(4) . .
O22 C53 C51 108(3) . .
C52 C55 C7 122(3) . .
C74 C56 C75 120(3) . .
C74 C56 N1 127(3) . .
C75 C56 N1 113(2) . .
C35 C57 C95 114(3) . .
C42 C58 C17 121(3) . .
C116 C59 C72 125(3) . .
C27 C60 C39 120(2) . .
C27 C60 C10 121(2) . .
C39 C60 C10 120(2) . .
O2 C61 C37 105.1(18) . .
C90 C63 C115 118(3) . .
C788 C64 C130 124(3) . .
C919 C67 C74 123(3) . .
C919 C69 C75 126(3) . .
C76 C71 C44 123(3) . .
C90 C72 C59 115(3) . .
C56 C74 C67 119(3) . .
C69 C75 C56 113(3) . .
C71 C76 C98 127(3) . .
C19 C77 C42 129(3) . .
C19 C77 N3 125(3) . .
C42 C77 N3 105(2) . .
C32 C81 C85 124(3) . .
C101 C84 C13 117(3) . .
C101 C84 N3 122(3) . .
C13 C84 N3 121(3) . .
C81 C85 C25 117(3) . .
C10 C87 O3 125(2) . .
C10 C87 C30 112(3) . .
O3 C87 C30 122(2) . .
C30 C88 C25 125(3) . .
C30 C88 S1 114(2) . .
C25 C88 S1 121(2) . .
C105 C89 C132 122(3) . .
C72 C90 C63 121(3) . .
C72 C90 N1 116(3) . .
C63 C90 N1 122(3) . .
C53 C92 C109 126(3) . .
C48 C93 N1 122(2) . .
C48 C93 C40 125(2) . .
N1 C93 C40 112(2) . .
C46 C95 C57 125(3) . .
C3 C97 C7 130(3) . .
C3 C97 S2 106(2) . .
C7 C97 S2 123(2) . .
C76 C98 O19 121(3) . .
C76 C98 C106 111(3) . .
O19 C98 C106 127(3) . .
C33 C101 C84 120(3) . .
C89 C105 C788 117(3) . .
C89 C105 O29 126(3) . .
C788 C105 O29 116(3) . .
C23 C106 C98 127(3) . .
C92 C109 C24 121(3) . .
C116 C115 C63 122(3) . .
C115 C116 C59 117(3) . .
C115 C116 O37 116(2) . .
C59 C116 O37 126(2) . .
C37 C124 O3 107(2) . .
N2 C130 C64 127(3) . .
N2 C130 C132 121(3) . .
C64 C130 C132 113(3) . .
C130 C132 C89 121(3) . .
C37 C156 O4 106.7(18) . .
C37 C175 O1 107.8(18) . .
C311 C310 C315 123(3) . .
C311 C310 N3 122(3) . .
C315 C310 N3 114(2) . .
C312 C311 C310 126(3) . .
C311 C312 C313 113(4) . .
C314 C313 O16 113(3) . .
C314 C313 C312 121(4) . .
O16 C313 C312 126(3) . .
C313 C314 C315 120(4) . .
C314 C315 C310 117(3) . .
C316 O16 C313 109(3) . .
C64 C788 C105 123(3) . .
C67 C919 C69 118(3) . .
C67 C919 O17 126(2) . .
C69 C919 O17 116(3) . .
O107 O105 O110 92(8) 2_565 2_565
O109 O106 O103 103(3) 2_575 2_575
O105 O107 O108 93(6) 2_564 2_564

loop_
_geom_bond_atom_site_label_1
_geom_bond_atom_site_label_2
_geom_bond_distance
_geom_bond_site_symmetry_2
S1 C88 1.71(3) .
S1 C10 1.80(3) .
O1 C30 1.31(3) .
O1 C175 1.57(3) .
N1 C90 1.45(4) .
N1 C93 1.47(3) .
N1 C56 1.49(3) .
S2 C97 1.70(3) .
S2 C8 1.73(3) .
O2 C3 1.33(3) .
O2 C61 1.51(3) .
N2 C130 1.35(3) .
N2 C32 1.37(3) .
N2 C44 1.42(3) .
C3 C26 1.32(3) .
C3 C97 1.41(4) .
O3 C87 1.38(3) .
O3 C124 1.56(3) .
N3 C84 1.45(4) .
N3 C77 1.46(4) .
N3 C310 1.45(4) .
O4 C26 1.45(3) .
O4 C156 1.49(3) .
N4 C46 1.37(4) .
N4 C34 1.43(3) .
N4 C24 1.44(3) .
C7 C43 1.41(3) .
C7 C55 1.42(4) .
C7 C97 1.47(3) .
C8 C26 1.33(3) .
C8 C15 1.50(3) .
C9 C15 1.38(3) .
C9 C13 1.40(3) .
C10 C87 1.26(3) .
C10 C60 1.48(3) .
C13 C84 1.44(4) .
C14 O37 1.45(3) .
C15 C33 1.37(4) .
C16 C32 1.33(3) .
C16 C29 1.37(3) .
C17 C41 1.36(4) .
C17 O18 1.43(4) .
C17 C58 1.47(4) .
O17 C919 1.44(3) .
O17 C917 1.46(4) .
O18 C18 1.42(4) .
O19 C98 1.36(3) .
O19 C969 1.44(4) .
C19 C77 1.22(3) .
C19 C41 1.42(3) .
O20 C20 1.38(4) .
O20 C35 1.38(4) .
O22 C53 1.28(4) .
O22 C922 1.33(5) .
C23 C106 1.35(3) .
C23 C44 1.44(3) .
C24 C109 1.36(3) .
C24 C50 1.40(4) .
C25 C29 1.39(3) .
C25 C85 1.40(3) .
C25 C88 1.47(3) .
C27 C60 1.36(3) .
C27 C48 1.38(3) .
O29 C105 1.39(3) .
O29 C299 1.69(4) .
C30 C88 1.33(4) .
C30 C87 1.62(4) .
C31 C45 1.33(3) .
C31 C35 1.39(4) .
C32 C81 1.35(3) .
C33 C101 1.38(4) .
C34 C52 1.30(3) .
C34 C38 1.49(4) .
C35 C57 1.41(4) .
C37 C124 1.40(3) .
C37 C156 1.44(3) .
C37 C175 1.54(4) .
C37 C61 1.63(4) .
O37 C116 1.49(3) .
C38 C43 1.34(3) .
C39 C60 1.44(3) .
C39 C40 1.47(3) .
C40 C93 1.50(3) .
C42 C77 1.38(3) .
C42 C58 1.47(4) .
C44 C71 1.43(3) .
C45 C46 1.45(4) .
C46 C95 1.32(3) .
C48 C93 1.35(3) .
C50 C51 1.38(4) .
C51 C53 1.54(5) .
C52 C55 1.31(3) .
C53 C92 1.28(4) .
C56 C74 1.36(3) .
C56 C75 1.51(4) .
C57 C95 1.43(4) .
C59 C116 1.36(3) .
C59 C72 1.35(3) .
C63 C90 1.35(3) .
C63 C115 1.38(3) .
C64 C788 1.33(3) .
C64 C130 1.37(3) .
C67 C919 1.35(3) .
C67 C74 1.39(3) .
C69 C919 1.35(3) .
C69 C75 1.37(4) .
C71 C76 1.28(3) .
C72 C90 1.33(3) .
C76 C98 1.32(3) .
C81 C85 1.38(3) .
C84 C101 1.43(4) .
C89 C105 1.23(3) .
C89 C132 1.47(4) .
C92 C109 1.30(3) .
C98 C106 1.41(3) .
C105 C788 1.39(3) .
C115 C116 1.23(3) .
C130 C132 1.39(4) .
C310 C311 1.30(3) .
C310 C315 1.39(3) .
C311 C312 1.27(5) .
C312 C313 1.57(5) .
C313 C314 1.31(4) .
C313 O16 1.52(5) .
C314 C315 1.39(4) .
C316 O16 1.49(3) .
O103 O106 1.76(5) 2_574
O104 O111 1.66(8) 1_554
O105 O107 1.36(10) 2_565
O105 O110 1.48(12) 2_565
O106 O109 1.53(5) 2_575
O106 O103 1.75(5) 2_575
O107 O105 1.36(10) 2_564
O107 O108 1.49(6) 2_564
O108 O107 1.49(6) 2_565
O109 O106 1.53(5) 2_574
O110 O105 1.48(12) 2_564
O111 O104 1.66(8) 1_556
